data_1548262
loop_
_publ_author_name
'Baolin Wang'
'Yongxin Li'
'Rakesh Ganguly'
'Hajime Hirao'
'Rei Kinjo'

_publ_section_title
;
 Ambiphilic boron in 1,4,2,5-diazadiborinine
;
_journal_name_full 'Nature Communications'
_journal_page_first 11871
_journal_paper_doi 10.1038/ncomms11871
_journal_volume 7
_journal_year 2016
_chemical_formula_sum 'C21 H20 B2 N4 O2'
_chemical_formula_weight 382.03
_space_group_crystal_system orthorhombic
_space_group_IT_number 33
_space_group_name_Hall 'P 2c -2n'
_space_group_name_H-M_alt 'P n a 21'
_symmetry_space_group_name_Hall 'P 2c -2n'
_symmetry_space_group_name_H-M 'P n a 21'
_atom_sites_solution_hydrogens geom
_cell_angle_alpha 90
_cell_angle_beta 90
_cell_angle_gamma 90
_cell_formula_units_Z 4
_cell_length_a 15.071(5)
_cell_length_b 8.378(3)
_cell_length_c 14.966(5)
_cell_measurement_reflns_used 1431
_cell_measurement_temperature 103.(2)
_cell_measurement_theta_max 18.7588
_cell_measurement_theta_min 2.7031
_cell_volume 1889.7(11)
_computing_cell_refinement 'SAINT V8.34A (Bruker AXS Inc., 2013)'
_computing_data_collection 'APEX2 (Bruker AXS Inc., 2014)'
_computing_data_reduction 'SAINT V8.34A (Bruker AXS Inc., 2013)'
_computing_molecular_graphics 'XP (Bruker AXS Inc., 2014)'
_computing_publication_material 'APEX2 (Bruker AXS Inc., 2014)'
_computing_structure_refinement 'SHELXL-2014/6 (Sheldrick, 2014)'
_computing_structure_solution 'SHELXT (Bruker AXS Inc., 2014)'
_diffrn_ambient_temperature 103.(2)
_diffrn_detector_area_resol_mean 8.3333
_diffrn_measured_fraction_theta_full 0.998
_diffrn_measured_fraction_theta_max 0.998
_diffrn_measurement_device_type 'CCD area detector'
_diffrn_measurement_method 'phi and omega scans'
_diffrn_radiation_monochromator graphite
_diffrn_radiation_type MoK\a
_diffrn_radiation_wavelength 0.71073
_diffrn_reflns_av_R_equivalents 0.1858
_diffrn_reflns_av_unetI/netI 0.2261
_diffrn_reflns_limit_h_max 17
_diffrn_reflns_limit_h_min -17
_diffrn_reflns_limit_k_max 9
_diffrn_reflns_limit_k_min -9
_diffrn_reflns_limit_l_max 17
_diffrn_reflns_limit_l_min -17
_diffrn_reflns_number 13022
_diffrn_reflns_theta_full 25.10
_diffrn_reflns_theta_max 25.10
_diffrn_reflns_theta_min 2.72
_diffrn_source 'fine-focus sealed tube'
_exptl_absorpt_coefficient_mu 0.087
_exptl_absorpt_correction_T_max 1.00
_exptl_absorpt_correction_T_min 0.78
_exptl_absorpt_correction_type multi-scan
_exptl_absorpt_process_details 'SADABS V2014/4 (Bruker AXS Inc.)'
_exptl_crystal_colour colourless
_exptl_crystal_density_diffrn 1.343
_exptl_crystal_density_method 'not measured'
_exptl_crystal_description plate
_exptl_crystal_F_000 800
_exptl_crystal_size_max 0.230
_exptl_crystal_size_mid 0.220
_exptl_crystal_size_min 0.060
_refine_diff_density_max 0.255
_refine_diff_density_min -0.273
_refine_ls_abs_structure_details
;
Flack x determined using 441 quotients [(I+)-(I-)]/[(I+)+(I-)]
(Parsons, Flack and Wagner, Acta Cryst. B69 (2013) 249-259).
;
_refine_ls_abs_structure_Flack -1.2(10)
_refine_ls_extinction_method none
_refine_ls_goodness_of_fit_ref 1.013
_refine_ls_hydrogen_treatment constr
_refine_ls_matrix_type full
_refine_ls_number_parameters 292
_refine_ls_number_reflns 3319
_refine_ls_number_restraints 390
_refine_ls_restrained_S_all 0.971
_refine_ls_R_factor_all 0.2159
_refine_ls_R_factor_gt 0.0847
_refine_ls_shift/su_max 0.000
_refine_ls_shift/su_mean 0.000
_refine_ls_structure_factor_coef Fsqd
_refine_ls_weighting_details 'w=1/[\s^2^(Fo^2^)+(0.0625P)^2^] where P=(Fo^2^+2Fc^2^)/3'
_refine_ls_weighting_scheme calc
_refine_ls_wR_factor_gt 0.1460
_refine_ls_wR_factor_ref 0.1894
_reflns_number_gt 1505
_reflns_number_total 3319
_reflns_threshold_expression 'I > 2\s(I)'
_cod_data_source_file ncomms11871-s8.cif
_cod_data_source_block VI
_cod_database_code 1548262

loop_
_space_group_symop_operation_xyz
'x, y, z'
'-x, -y, z+1/2'
'x+1/2, -y+1/2, z'
'-x+1/2, y+1/2, z+1/2'

loop_
_atom_site_type_symbol
_atom_site_label
_atom_site_fract_x
_atom_site_fract_y
_atom_site_fract_z
_atom_site_U_iso_or_equiv
_atom_site_adp_type
_atom_site_calc_flag
_atom_site_refinement_flags_adp
_atom_site_refinement_flags_occupancy
_atom_site_refinement_flags_posn
_atom_site_occupancy
_atom_site_disorder_assembly
_atom_site_disorder_group
B B1 0.6516(9) 0.7413(14) 0.4110(8) 0.033(3) Uani d U . D 1.0 . .
B B2 0.6814(9) 0.7422(13) 0.5928(8) 0.030(3) Uani d U . D 1.0 . .
C C1 0.6375(7) 0.7532(12) 0.3066(7) 0.034(3) Uani d U . . 1.0 . .
C C2 0.5698(7) 0.8420(12) 0.2683(7) 0.036(3) Uani d U . . 1.0 . .
H H2 0.5294 0.8964 0.3063 0.043 Uiso calc U . R 1.0 . .
C C3 0.5587(8) 0.8546(13) 0.1762(7) 0.045(3) Uani d U . . 1.0 . .
H H3 0.5118 0.9172 0.1523 0.054 Uiso calc U . R 1.0 . .
C C4 0.6166(8) 0.7750(13) 0.1196(8) 0.047(3) Uani d U . . 1.0 . .
H H4 0.6103 0.7842 0.0566 0.056 Uiso calc U . R 1.0 . .
C C5 0.6831(8) 0.6825(13) 0.1554(9) 0.051(3) Uani d U . . 1.0 . .
H H5 0.723 0.628 0.1169 0.061 Uiso calc U . R 1.0 . .
C C6 0.6921(7) 0.6684(12) 0.2472(8) 0.040(3) Uani d U . . 1.0 . .
H H6 0.7365 0.5996 0.2706 0.048 Uiso calc U . R 1.0 . .
C C7 0.6255(6) 0.5810(10) 0.4647(7) 0.026(2) Uani d U . . 1.0 . .
C C8 0.5515(7) 0.3848(12) 0.3590(7) 0.042(3) Uani d U . . 1.0 . .
H H8A 0.4873 0.4041 0.3592 0.063 Uiso calc U . R 1.0 . .
H H8B 0.5628 0.2705 0.351 0.063 Uiso calc U . R 1.0 . .
H H8C 0.5788 0.4444 0.3098 0.063 Uiso calc U . R 1.0 . .
C C9 0.5854(7) 0.3461(11) 0.5228(8) 0.035(3) Uani d U . . 1.0 . .
H H9 0.563 0.2405 0.528 0.042 Uiso calc U . R 1.0 . .
C C10 0.6185(7) 0.4355(12) 0.5872(7) 0.034(3) Uani d U . . 1.0 . .
H H10 0.6238 0.4046 0.648 0.04 Uiso calc U . R 1.0 . .
C C11 0.7695(7) 0.7657(10) 0.5300(7) 0.031(2) Uani d U . . 1.0 . .
C C12 0.9076(7) 0.8055(13) 0.6208(7) 0.041(3) Uani d U . . 1.0 . .
H H12A 0.9433 0.9033 0.6209 0.062 Uiso calc U . R 1.0 . .
H H12B 0.9468 0.7126 0.626 0.062 Uiso calc U . R 1.0 . .
H H12C 0.8664 0.8073 0.6714 0.062 Uiso calc U . R 1.0 . .
C C13 0.8945(8) 0.8122(11) 0.4540(8) 0.042(3) Uani d U . . 1.0 . .
H H13 0.9553 0.8308 0.4411 0.05 Uiso calc U . R 1.0 . .
C C14 0.8287(8) 0.7973(13) 0.3943(9) 0.044(3) Uani d U . . 1.0 . .
H H14 0.834 0.8061 0.3313 0.053 Uiso calc U . R 1.0 . .
C C16 0.6918(7) 0.7401(11) 0.6988(7) 0.030(2) Uani d U . . 1.0 . .
C C17 0.6437(6) 0.8468(12) 0.7525(7) 0.030(3) Uani d U . . 1.0 . .
H H17 0.6035 0.9191 0.7251 0.036 Uiso calc U . R 1.0 . .
C C18 0.6534(7) 0.8492(13) 0.8442(8) 0.038(3) Uani d U . . 1.0 . .
H H18 0.6188 0.9201 0.8794 0.046 Uiso calc U . R 1.0 . .
C C19 0.7136(7) 0.7478(12) 0.8844(7) 0.039(3) Uani d U . . 1.0 . .
H H19 0.7221 0.7518 0.9472 0.047 Uiso calc U . R 1.0 . .
C C20 0.7615(7) 0.6406(13) 0.8336(7) 0.039(3) Uani d U . . 1.0 . .
H H20 0.8031 0.5711 0.8613 0.047 Uiso calc U . R 1.0 . .
C C21 0.7487(7) 0.6352(11) 0.7424(7) 0.034(3) Uani d U . . 1.0 . .
H H21 0.7796 0.5573 0.7084 0.041 Uiso calc U . R 1.0 . .
C C15 0.5997(14) 0.877(2) 0.4795(11) 0.029(3) Uani d U P D 0.711(11) A 1
O O1 0.6193(10) 0.8713(15) 0.5685(6) 0.028(3) Uani d U P D 0.711(11) A 1
O O2 0.5459(6) 0.9850(9) 0.4581(6) 0.033(3) Uani d U P D 0.711(11) A 1
C C15A 0.616(4) 0.876(5) 0.536(2) 0.028(4) Uani d U P D 0.289(11) A 2
O O1A 0.605(2) 0.866(4) 0.4463(17) 0.030(4) Uani d U P D 0.289(11) A 2
O O2A 0.5835(15) 0.993(3) 0.5717(14) 0.029(5) Uani d U P D 0.289(11) A 2
N N1 0.5900(5) 0.4383(9) 0.4452(6) 0.032(2) Uani d U . . 1.0 . .
N N2 0.6440(5) 0.5812(8) 0.5524(5) 0.0251(19) Uani d U . . 1.0 . .
N N3 0.7519(6) 0.7668(8) 0.4414(6) 0.034(2) Uani d U . . 1.0 . .
N N4 0.8574(6) 0.7955(8) 0.5372(6) 0.033(2) Uani d U . . 1.0 . .

loop_
_atom_site_aniso_label
_atom_site_aniso_U_11
_atom_site_aniso_U_22
_atom_site_aniso_U_33
_atom_site_aniso_U_12
_atom_site_aniso_U_13
_atom_site_aniso_U_23
B1 0.033(6) 0.030(5) 0.036(5) -0.007(4) 0.000(4) 0.007(4)
B2 0.026(6) 0.026(5) 0.037(5) -0.003(4) -0.001(4) 0.003(4)
C1 0.031(6) 0.030(6) 0.042(5) -0.011(5) 0.003(4) 0.006(4)
C2 0.032(6) 0.046(6) 0.030(6) 0.002(5) 0.000(4) -0.007(5)
C3 0.048(7) 0.051(7) 0.035(6) -0.003(6) -0.003(5) -0.006(5)
C4 0.050(8) 0.055(7) 0.035(6) -0.007(6) 0.002(5) -0.011(5)
C5 0.052(8) 0.046(7) 0.055(6) -0.012(6) 0.008(5) -0.008(6)
C6 0.036(7) 0.034(6) 0.049(6) -0.007(5) 0.002(5) 0.001(5)
C7 0.019(5) 0.022(4) 0.037(5) -0.003(4) 0.005(4) 0.002(4)
C8 0.042(8) 0.040(6) 0.043(6) -0.006(5) 0.000(5) 0.001(5)
C9 0.036(7) 0.023(4) 0.047(6) -0.006(5) 0.013(5) 0.000(5)
C10 0.042(7) 0.020(5) 0.039(6) 0.001(5) 0.012(5) 0.004(4)
C11 0.028(5) 0.020(5) 0.044(5) -0.001(4) 0.000(4) 0.003(5)
C12 0.034(7) 0.039(7) 0.051(7) -0.004(5) 0.000(5) 0.000(5)
C13 0.036(6) 0.034(6) 0.055(6) -0.003(5) 0.009(5) 0.003(6)
C14 0.030(6) 0.044(7) 0.058(6) -0.008(5) 0.008(5) 0.014(5)
C16 0.032(6) 0.019(5) 0.039(5) 0.001(4) 0.004(4) 0.002(4)
C17 0.031(6) 0.023(5) 0.037(5) -0.002(4) 0.002(4) 0.003(4)
C18 0.039(7) 0.037(6) 0.039(6) 0.003(5) 0.011(5) 0.006(5)
C19 0.030(7) 0.042(6) 0.044(6) -0.005(5) 0.000(5) 0.015(5)
C20 0.038(7) 0.034(6) 0.044(6) 0.002(5) 0.001(5) 0.014(5)
C21 0.038(6) 0.022(5) 0.043(6) -0.003(4) 0.001(5) 0.005(5)
C15 0.031(6) 0.026(5) 0.031(6) -0.009(4) -0.001(5) 0.009(5)
O1 0.033(5) 0.024(4) 0.029(6) -0.002(4) 0.000(5) 0.004(4)
O2 0.044(6) 0.026(5) 0.030(6) 0.006(4) -0.001(5) 0.000(4)
C15A 0.028(7) 0.022(6) 0.033(7) -0.003(6) 0.000(6) 0.004(6)
O1A 0.031(7) 0.028(6) 0.033(7) -0.009(5) -0.001(6) 0.005(6)
O2A 0.037(10) 0.020(8) 0.030(9) 0.002(7) 0.001(8) 0.004(7)
N1 0.033(5) 0.025(4) 0.039(5) -0.003(4) 0.005(4) -0.002(4)
N2 0.026(5) 0.019(4) 0.030(4) 0.000(3) 0.002(4) 0.001(3)
N3 0.032(4) 0.028(5) 0.042(5) -0.007(3) 0.003(3) 0.009(4)
N4 0.027(4) 0.023(4) 0.050(5) 0.000(4) -0.002(4) 0.001(4)

loop_
_atom_type_symbol
_atom_type_description
_atom_type_scat_dispersion_real
_atom_type_scat_dispersion_imag
_atom_type_scat_source
C C 0.0033 0.0016 'International Tables Vol C Tables 4.2.6.8 and 6.1.1.4'
H H 0.0000 0.0000 'International Tables Vol C Tables 4.2.6.8 and 6.1.1.4'
B B 0.0013 0.0007 'International Tables Vol C Tables 4.2.6.8 and 6.1.1.4'
N N 0.0061 0.0033 'International Tables Vol C Tables 4.2.6.8 and 6.1.1.4'
O O 0.0106 0.0060 'International Tables Vol C Tables 4.2.6.8 and 6.1.1.4'

loop_
_geom_angle_atom_site_label_1
_geom_angle_atom_site_label_2
_geom_angle_atom_site_label_3
_geom_angle_site_symmetry_1
_geom_angle_site_symmetry_3
_geom_angle
O1A B1 C1 . . 105.4(15)
O1A B1 N3 . . 106.0(16)
C1 B1 N3 . . 113.7(9)
O1A B1 C7 . . 108.6(16)
C1 B1 C7 . . 120.8(9)
N3 B1 C7 . . 101.6(8)
C1 B1 C15 . . 119.1(11)
N3 B1 C15 . . 99.9(10)
C7 B1 C15 . . 98.3(10)
O1 B2 N2 . . 107.7(10)
O1 B2 C16 . . 108.4(9)
N2 B2 C16 . . 114.0(8)
O1 B2 C11 . . 106.5(9)
N2 B2 C11 . . 99.8(8)
C16 B2 C11 . . 119.5(9)
N2 B2 C15A . . 99.5(18)
C16 B2 C15A . . 123.8(14)
C11 B2 C15A . . 96.(2)
C2 C1 C6 . . 116.2(10)
C2 C1 B1 . . 122.8(10)
C6 C1 B1 . . 121.0(10)
C1 C2 C3 . . 122.6(11)
C4 C3 C2 . . 119.5(12)
C5 C4 C3 . . 119.4(12)
C4 C5 C6 . . 120.4(12)
C5 C6 C1 . . 121.7(11)
N2 C7 N1 . . 107.3(9)
N2 C7 B1 . . 115.8(9)
N1 C7 B1 . . 136.9(10)
C10 C9 N1 . . 106.0(8)
C9 C10 N2 . . 109.3(9)
N3 C11 N4 . . 105.6(9)
N3 C11 B2 . . 113.9(9)
N4 C11 B2 . . 140.3(10)
C14 C13 N4 . . 107.1(10)
C13 C14 N3 . . 107.3(11)
C21 C16 C17 . . 116.9(10)
C21 C16 B2 . . 122.3(10)
C17 C16 B2 . . 120.8(9)
C18 C17 C16 . . 121.6(10)
C17 C18 C19 . . 119.6(11)
C20 C19 C18 . . 120.3(11)
C21 C20 C19 . . 119.5(11)
C20 C21 C16 . . 122.0(10)
O2 C15 O1 . . 114.6(16)
O2 C15 B1 . . 128.2(13)
O1 C15 B1 . . 117.2(15)
C15 O1 B2 . . 113.9(13)
O2A C15A O1A . . 116.(3)
O2A C15A B2 . . 123.(2)
O1A C15A B2 . . 121.(3)
C15A O1A B1 . . 112.(3)
C7 N1 C9 . . 109.3(9)
C7 N1 C8 . . 127.9(9)
C9 N1 C8 . . 122.4(8)
C7 N2 C10 . . 108.1(8)
C7 N2 B2 . . 116.7(8)
C10 N2 B2 . . 135.1(8)
C11 N3 C14 . . 109.7(10)
C11 N3 B1 . . 117.7(8)
C14 N3 B1 . . 132.5(9)
C11 N4 C13 . . 110.2(10)
C11 N4 C12 . . 125.8(9)
C13 N4 C12 . . 124.0(9)

loop_
_geom_bond_atom_site_label_1
_geom_bond_atom_site_label_2
_geom_bond_site_symmetry_2
_geom_bond_distance
B1 O1A . 1.36(2)
B1 C1 . 1.581(15)
B1 N3 . 1.592(14)
B1 C7 . 1.614(14)
B1 C15 . 1.72(2)
B2 O1 . 1.475(15)
B2 N2 . 1.583(14)
B2 C16 . 1.594(14)
B2 C11 . 1.639(15)
B2 C15A . 1.72(3)
C1 C2 . 1.387(13)
C1 C6 . 1.405(14)
C2 C3 . 1.392(14)
C3 C4 . 1.387(14)
C4 C5 . 1.375(15)
C5 C6 . 1.386(15)
C7 N2 . 1.341(11)
C7 N1 . 1.342(10)
C8 N1 . 1.484(12)
C9 C10 . 1.319(13)
C9 N1 . 1.396(12)
C10 N2 . 1.382(11)
C11 N3 . 1.353(12)
C11 N4 . 1.353(11)
C12 N4 . 1.464(12)
C13 C14 . 1.340(15)
C13 N4 . 1.372(13)
C14 N3 . 1.379(12)
C16 C21 . 1.391(13)
C16 C17 . 1.403(12)
C17 C18 . 1.380(14)
C18 C19 . 1.381(14)
C19 C20 . 1.380(14)
C20 C21 . 1.379(13)
C15 O2 . 1.254(17)
C15 O1 . 1.366(15)
C15A O2A . 1.22(3)
C15A O1A . 1.36(2)
